data_4076822
loop_
_publ_author_name
'Kalikhman, Inna'
'Gostevskii, Boris'
'Girshberg, Olga'
'Krivonos, Sonia'
'Kost, Daniel'

_publ_section_title
;
 Donor-Stabilized Silyl Cations 4:&#x00A0;N-Isopropylidene Hydrazides,
 Novel Bidentate Ligands for Penta- and Hexacoordinate Silicon Chelates1
;
_journal_issue 12
_journal_name_full Organometallics
_journal_page_first 2551
_journal_paper_doi 10.1021/om0200914
_journal_volume 21
_journal_year 2002
_chemical_formula_sum 'C22 H26 Br2 Cl6 N4 O2 Si'
_chemical_formula_weight 779.08
_chemical_melting_point '153-155 &#x00F8;C'
_chemical_name_common 2b
_chemical_name_systematic
; 
Bis[N-(isopropylideneimino)benzimidato-N,O]dibromosilicon(IV) 
;
_space_group_IT_number 14
_symmetry_cell_setting monoclinic
_symmetry_space_group_name_Hall '-P 2yn'
_symmetry_space_group_name_H-M 'P 1 21/n 1'
_atom_sites_solution_hydrogens geom
_atom_sites_solution_primary direct
_atom_sites_solution_secondary difmap
_audit_creation_method SHELXL-97
_cell_angle_alpha 90.00
_cell_angle_beta 100.271(7)
_cell_angle_gamma 90.00
_cell_formula_units_Z 2
_cell_length_a 11.991(3)
_cell_length_b 7.389(2)
_cell_length_c 17.162(5)
_cell_measurement_temperature 173(2)
_cell_volume 1496.2(7)
_computing_cell_refinement 'Bruker SMART'
_computing_data_collection 'Bruker SMART'
_computing_data_reduction 'Bruker SHELXTL'
_computing_molecular_graphics 'Bruker SHELXTL'
_computing_publication_material 'Bruker SHELXTL'
_computing_structure_refinement 'SHELXL-97 (Sheldrick, 1997)'
_computing_structure_solution 'SHELXS-97 (Sheldrick, 1990)'
_diffrn_ambient_temperature 173(2)
_diffrn_measured_fraction_theta_full 0.996
_diffrn_measured_fraction_theta_max 0.996
_diffrn_measurement_device_type 'CCD area detector'
_diffrn_measurement_method 'phi and omega scans'
_diffrn_radiation_monochromator graphite
_diffrn_radiation_source 'fine-focus sealed tube'
_diffrn_radiation_type MoK\a
_diffrn_radiation_wavelength 0.71073
_diffrn_reflns_av_R_equivalents 0.0466
_diffrn_reflns_av_sigmaI/netI 0.0539
_diffrn_reflns_limit_h_max 12
_diffrn_reflns_limit_h_min -14
_diffrn_reflns_limit_k_max 9
_diffrn_reflns_limit_k_min -9
_diffrn_reflns_limit_l_max 19
_diffrn_reflns_limit_l_min -21
_diffrn_reflns_number 9097
_diffrn_reflns_theta_full 26.38
_diffrn_reflns_theta_max 26.38
_diffrn_reflns_theta_min 2.41
_exptl_absorpt_coefficient_mu 3.314
_exptl_absorpt_correction_T_max 1
_exptl_absorpt_correction_T_min 0.54
_exptl_absorpt_correction_type empirical
_exptl_crystal_colour COLORLESS
_exptl_crystal_density_diffrn 1.729
_exptl_crystal_density_method 'not measured'
_exptl_crystal_description PRISM
_exptl_crystal_F_000 776
_exptl_crystal_size_max 0.2
_exptl_crystal_size_mid 0.2
_exptl_crystal_size_min 0.6
_refine_diff_density_max 0.701
_refine_diff_density_min -0.538
_refine_diff_density_rms 0.093
_refine_ls_extinction_method none
_refine_ls_goodness_of_fit_ref 0.926
_refine_ls_hydrogen_treatment mixed
_refine_ls_matrix_type full
_refine_ls_number_parameters 169
_refine_ls_number_reflns 3048
_refine_ls_number_restraints 0
_refine_ls_restrained_S_all 0.926
_refine_ls_R_factor_all 0.0577
_refine_ls_R_factor_gt 0.0370
_refine_ls_shift/su_max 0.001
_refine_ls_shift/su_mean 0.000
_refine_ls_structure_factor_coef Fsqd
_refine_ls_weighting_details 'calc w=1/[\s^2^(Fo^2^)+(0.0500P)^2^+0.0000P] where P=(Fo^2^+2Fc^2^)/3'
_refine_ls_weighting_scheme calc
_refine_ls_wR_factor_gt 0.0861
_refine_ls_wR_factor_ref 0.0912
_reflns_number_gt 2178
_reflns_number_total 3048
_reflns_threshold_expression >2sigma(I)
_cod_data_source_file om0200914.cif
_cod_data_source_block 2b
_cod_depositor_comments
;
The following automatic conversions were performed:

'_symmetry_cell_setting' value 'Monoclinic' changed to 'monoclinic'
according to /home/saulius/struct/CIF-dictionaries/cif_core.dic
dictionary named 'cif_core.dic' version 2.4.1 from 2010-06-29.

Automatic conversion script
Id: cif_fix_values 1715 2011-07-08 13:25:40Z adriana 
;
_cod_original_cell_volume 1496.1(7)
_cod_original_sg_symbol_H-M P2(1)/n
_cod_database_code 4076822

loop_
_symmetry_equiv_pos_as_xyz
'x, y, z'
'-x+1/2, y+1/2, -z+1/2'
'-x, -y, -z'
'x-1/2, -y-1/2, z-1/2'

loop_
_atom_site_label
_atom_site_type_symbol
_atom_site_fract_x
_atom_site_fract_y
_atom_site_fract_z
_atom_site_U_iso_or_equiv
_atom_site_adp_type
_atom_site_occupancy
_atom_site_symmetry_multiplicity
_atom_site_calc_flag
_atom_site_refinement_flags
Si1 Si 1.0000 0.0000 0.5000 0.0212(3) Uani 1 2 d S
Br1 Br 0.93538(3) 0.14672(5) 0.37501(2) 0.02962(12) Uani 1 1 d .
C1 C 0.6832(3) -0.2951(5) 0.4820(2) 0.0305(8) Uani 1 1 d .
H1A H 0.6568 -0.1987 0.5135 0.046 Uiso 1 1 calc R
H1B H 0.6842 -0.4103 0.5105 0.046 Uiso 1 1 calc R
H1C H 0.6320 -0.3047 0.4309 0.046 Uiso 1 1 calc R
C2 C 0.7999(3) -0.2520(4) 0.46871(19) 0.0251(8) Uani 1 1 d .
C3 C 0.8517(4) -0.3861(5) 0.4220(3) 0.0520(13) Uani 1 1 d .
H3B H 0.9278 -0.3456 0.4167 0.078 Uiso 1 1 calc R
H3A H 0.8048 -0.3981 0.3693 0.078 Uiso 1 1 calc R
H3C H 0.8568 -0.5035 0.4490 0.078 Uiso 1 1 calc R
C4 C 0.8441(3) 0.1499(4) 0.56211(19) 0.0222(7) Uani 1 1 d .
C5 C 0.7951(3) 0.2904(5) 0.60653(19) 0.0232(8) Uani 1 1 d .
C6 C 0.6832(3) 0.2739(5) 0.6185(2) 0.0294(8) Uani 1 1 d .
H6 H 0.6385 0.1735 0.5971 0.035 Uiso 1 1 calc R
C7 C 0.6377(4) 0.4039(5) 0.6617(2) 0.0332(9) Uani 1 1 d .
H7 H 0.5615 0.3930 0.6694 0.040 Uiso 1 1 calc R
C8 C 0.7026(4) 0.5497(5) 0.6939(2) 0.0351(9) Uani 1 1 d .
H8 H 0.6714 0.6371 0.7245 0.042 Uiso 1 1 calc R
C9 C 0.8123(4) 0.5677(5) 0.6814(2) 0.0372(10) Uani 1 1 d .
H9 H 0.8565 0.6688 0.7025 0.045 Uiso 1 1 calc R
C10 C 0.8585(3) 0.4371(5) 0.6377(2) 0.0323(9) Uani 1 1 d .
H10 H 0.9344 0.4496 0.6294 0.039 Uiso 1 1 calc R
C11 C 0.8741(4) 0.6451(5) 0.1542(2) 0.0350(9) Uani 1 1 d .
H11 H 0.7969 0.6525 0.1208 0.042 Uiso 1 1 calc R
Cl1 Cl 0.88427(11) 0.44145(15) 0.20786(6) 0.0481(3) Uani 1 1 d .
Cl2 Cl 0.97456(12) 0.65351(17) 0.09219(7) 0.0581(3) Uani 1 1 d .
Cl3 Cl 0.89161(10) 0.82984(14) 0.22027(7) 0.0483(3) Uani 1 1 d .
N1 N 0.8519(2) -0.1059(3) 0.49679(16) 0.0203(6) Uani 1 1 d .
N2 N 0.7878(3) 0.0074(4) 0.53750(17) 0.0250(7) Uani 1 1 d .
H2 H 0.7186 -0.0162 0.5451 0.030 Uiso 1 1 calc R
O1 O 0.9480(2) 0.1761(3) 0.54803(13) 0.0244(5) Uani 1 1 d .

loop_
_atom_site_aniso_label
_atom_site_aniso_U_11
_atom_site_aniso_U_22
_atom_site_aniso_U_33
_atom_site_aniso_U_23
_atom_site_aniso_U_13
_atom_site_aniso_U_12
Si1 0.0197(8) 0.0196(6) 0.0257(7) -0.0032(5) 0.0078(6) -0.0002(5)
Br1 0.0277(2) 0.0321(2) 0.0291(2) 0.00487(15) 0.00511(14) -0.00156(17)
C1 0.027(2) 0.0283(19) 0.037(2) -0.0006(15) 0.0090(17) -0.0043(16)
C2 0.025(2) 0.0257(19) 0.0248(19) 0.0007(14) 0.0062(15) 0.0006(15)
C3 0.036(3) 0.040(2) 0.087(4) -0.036(2) 0.028(3) -0.019(2)
C4 0.0223(19) 0.0214(17) 0.0238(17) 0.0035(14) 0.0067(14) 0.0009(15)
C5 0.023(2) 0.0253(17) 0.0223(18) -0.0005(13) 0.0072(14) 0.0055(15)
C6 0.028(2) 0.0267(19) 0.036(2) -0.0014(15) 0.0113(16) -0.0006(16)
C7 0.026(2) 0.038(2) 0.039(2) 0.0020(17) 0.0162(17) 0.0045(17)
C8 0.039(3) 0.036(2) 0.032(2) -0.0056(16) 0.0103(18) 0.0127(19)
C9 0.034(3) 0.037(2) 0.042(2) -0.0159(18) 0.0081(19) -0.0013(19)
C10 0.028(2) 0.036(2) 0.034(2) -0.0096(16) 0.0081(17) 0.0018(17)
C11 0.029(2) 0.042(2) 0.036(2) 0.0019(18) 0.0093(17) -0.0019(18)
Cl1 0.0590(8) 0.0420(6) 0.0430(6) 0.0043(5) 0.0083(5) -0.0037(5)
Cl2 0.0598(8) 0.0718(8) 0.0506(7) -0.0157(6) 0.0315(6) -0.0249(7)
Cl3 0.0502(7) 0.0427(6) 0.0560(7) -0.0071(5) 0.0203(5) 0.0001(5)
N1 0.0204(17) 0.0203(14) 0.0219(15) 0.0001(11) 0.0081(12) 0.0006(11)
N2 0.0168(17) 0.0268(15) 0.0342(17) -0.0028(12) 0.0120(13) 0.0013(13)
O1 0.0202(14) 0.0238(13) 0.0316(13) -0.0073(9) 0.0114(10) -0.0007(10)

loop_
_atom_type_symbol
_atom_type_description
_atom_type_scat_dispersion_real
_atom_type_scat_dispersion_imag
_atom_type_scat_source
C C 0.0033 0.0016 'International Tables Vol C Tables 4.2.6.8 and 6.1.1.4'
H H 0.0000 0.0000 'International Tables Vol C Tables 4.2.6.8 and 6.1.1.4'
N N 0.0061 0.0033 'International Tables Vol C Tables 4.2.6.8 and 6.1.1.4'
O O 0.0106 0.0060 'International Tables Vol C Tables 4.2.6.8 and 6.1.1.4'
Si Si 0.0817 0.0704 'International Tables Vol C Tables 4.2.6.8 and 6.1.1.4'
Br Br -0.2901 2.4595 'International Tables Vol C Tables 4.2.6.8 and 6.1.1.4'
Cl Cl 0.1484 0.1585 'International Tables Vol C Tables 4.2.6.8 and 6.1.1.4'

loop_
_geom_angle_atom_site_label_1
_geom_angle_atom_site_label_2
_geom_angle_atom_site_label_3
_geom_angle
_geom_angle_site_symmetry_1
_geom_angle_site_symmetry_3
O1 Si1 O1 180.000(1) . 3_756
O1 Si1 N1 84.82(11) . .
O1 Si1 N1 95.18(11) 3_756 .
O1 Si1 N1 95.18(11) . 3_756
O1 Si1 N1 84.82(11) 3_756 3_756
N1 Si1 N1 180.0 . 3_756
O1 Si1 Br1 90.02(8) . 3_756
O1 Si1 Br1 89.98(8) 3_756 3_756
N1 Si1 Br1 89.49(8) . 3_756
N1 Si1 Br1 90.51(8) 3_756 3_756
O1 Si1 Br1 89.98(8) . .
O1 Si1 Br1 90.02(8) 3_756 .
N1 Si1 Br1 90.51(8) . .
N1 Si1 Br1 89.49(8) 3_756 .
Br1 Si1 Br1 180.000(9) 3_756 .
N1 C2 C3 122.6(3) . .
N1 C2 C1 121.6(3) . .
C3 C2 C1 115.8(3) . .
N2 C4 O1 121.2(3) . .
N2 C4 C5 121.0(3) . .
O1 C4 C5 117.8(3) . .
C10 C5 C6 119.3(3) . .
C10 C5 C4 120.9(3) . .
C6 C5 C4 119.8(3) . .
C7 C6 C5 119.9(4) . .
C6 C7 C8 120.4(4) . .
C9 C8 C7 119.8(3) . .
C8 C9 C10 119.9(4) . .
C5 C10 C9 120.5(4) . .
Cl2 C11 Cl1 111.1(2) . .
Cl2 C11 Cl3 110.4(2) . .
Cl1 C11 Cl3 109.7(2) . .
C2 N1 N2 114.3(3) . .
C2 N1 Si1 136.6(2) . .
N2 N1 Si1 109.02(19) . .
C4 N2 N1 110.6(3) . .
C4 O1 Si1 114.3(2) . .

loop_
_geom_bond_atom_site_label_1
_geom_bond_atom_site_label_2
_geom_bond_distance
_geom_bond_site_symmetry_2
Si1 O1 1.716(2) .
Si1 O1 1.716(2) 3_756
Si1 N1 1.933(3) .
Si1 N1 1.933(3) 3_756
Si1 Br1 2.4050(6) 3_756
Si1 Br1 2.4050(6) .
C1 C2 1.491(5) .
C2 N1 1.296(4) .
C2 C3 1.479(5) .
C4 N2 1.281(4) .
C4 O1 1.325(4) .
C4 C5 1.471(4) .
C5 C10 1.376(5) .
C5 C6 1.398(5) .
C6 C7 1.383(5) .
C7 C8 1.384(6) .
C8 C9 1.377(6) .
C9 C10 1.396(5) .
C11 Cl2 1.745(4) .
C11 Cl1 1.757(4) .
C11 Cl3 1.764(4) .
N1 N2 1.404(4) .
